data_2106110
loop_
_publ_author_name
'Montgomery, H.'

_publ_section_title
;
 Diammonium nickel diselenate hexahydrate
;
_journal_name_full 'Acta Crystallographica B (24,1968-38,1982)'
_journal_page_first 440
_journal_page_last 442
_journal_volume 36
_journal_year 1980
_chemical_formula_sum 'H20 N2 Ni O14 Se2'
_chemical_name_systematic '(N H4)2 Ni (H2 O)6 (Se O4)2'
_space_group_IT_number 14
_symmetry_space_group_name_Hall '-P 2yab'
_symmetry_space_group_name_H-M 'P 1 21/a 1'
_cell_angle_alpha 90
_cell_angle_beta 106.31
_cell_angle_gamma 90
_cell_formula_units_Z 2
_cell_length_a 9.334
_cell_length_b 12.628
_cell_length_c 6.37
_cell_volume 720.614
_citation_journal_id_ASTM ACBCAR
_cod_data_source_file Montgomery_ACBCAR_1980_667.cif
_cod_data_source_block H20N2Ni1O14Se2
_cod_original_cell_volume 720.6141
_cod_original_sg_symbol_Hall '-P 2ybc (z,y,-x)'
_cod_original_formula_sum 'H20 N2 Ni1 O14 Se2'
_cod_database_code 2106110

loop_
_symmetry_equiv_pos_as_xyz
x,y,z
-x+1/2,y+1/2,-z
-x,-y,-z
x-1/2,-y-1/2,z

loop_
_atom_site_label
_atom_site_type_symbol
_atom_site_fract_x
_atom_site_fract_y
_atom_site_fract_z
_atom_site_occupancy
_atom_site_U_iso_or_equiv
O3 O-2 0.2724 0.058 0.6127 1 0.0
N1 N-3 0.1413 0.3409 0.3555 1 0.0
Se1 Se+6 0.413 0.1333 0.7412 1 0.0
H4 H+1 0.16 0.405 0.384 1 0.0
O4 O-2 0.3846 0.1794 0.9673 1 0.0
H6 H+1 0.236 0.115 0.095 1 0.0
O6 O-2 -0.1556 0.1081 0.0371 1 0.0
O2 O-2 0.5664 0.0655 0.7897 1 0.0
O7 O-2 -0.0004 -0.0649 0.2936 1 0.0
H3 H+1 0.086 0.32 0.44 1 0.0
H9 H+1 -0.077 -0.065 0.343 1 0.0
O1 O-2 0.4224 0.2332 0.5806 1 0.0
H7 H+1 -0.236 0.09 -0.034 1 0.0
H8 H+1 -0.143 0.158 0.039 1 0.0
H10 H+1 0.017 -0.127 0.304 1 0.0
O5 O-2 0.1659 0.1037 0.1617 1 0.0
H1 H+1 0.091 0.331 0.211 1 0.0
H5 H+1 0.195 0.09 0.259 1 0.0
Ni1 Ni+2 0 0 0 1 0.0
H2 H+1 0.209 0.308 0.395 1 0.0
